data_7120228
loop_
_publ_author_name
'scottwell, Synove O'
'Barnsley, Jonathan H.'
'McAdam, C. John'
'Gordon, Keith'
'Crowley, James D.'

_publ_section_title
;
 A Ferrocene Based Switchable Molecular Folding Ruler
;
_journal_name_full 'Chem. Commun.'
_journal_paper_doi 10.1039/C7CC03358C
_journal_year 2017
_chemical_formula_sum 'C66 H58 Fe2 N4 O2'
_chemical_formula_weight 1050.86
_space_group_crystal_system triclinic
_space_group_IT_number 2
_space_group_name_Hall '-P 1'
_space_group_name_H-M_alt 'P -1'
_symmetry_space_group_name_Hall '-P 1'
_symmetry_space_group_name_H-M 'P -1'
_atom_sites_solution_hydrogens geom
_atom_sites_solution_primary direct
_atom_sites_solution_secondary difmap
_audit_creation_method SHELXL-2014/7
_audit_update_record
;
2017-01-16 deposited with the CCDC.
2017-06-01 downloaded from the CCDC.
;
_cell_angle_alpha 91.103(3)
_cell_angle_beta 90.102(3)
_cell_angle_gamma 93.933(3)
_cell_formula_units_Z 2
_cell_length_a 9.9444(3)
_cell_length_b 11.1804(3)
_cell_length_c 23.4759(9)
_cell_measurement_reflns_used 11379
_cell_measurement_temperature 100(2)
_cell_measurement_theta_max 73.3660
_cell_measurement_theta_min 3.7520
_cell_volume 2603.46(15)
_computing_cell_refinement
;
CrysAlisPro, Agilent Technologies,
Version 1.171.37.33 (release 27-03-2014 CrysAlis171 .NET)
(compiled Mar 27 2014,17:12:48)
;
_computing_data_collection
;
CrysAlisPro, Agilent Technologies,
Version 1.171.37.33 (release 27-03-2014 CrysAlis171 .NET)
(compiled Mar 27 2014,17:12:48)
;
_computing_data_reduction
;
CrysAlisPro, Agilent Technologies,
Version 1.171.37.33 (release 27-03-2014 CrysAlis171 .NET)
(compiled Mar 27 2014,17:12:48)
;
_computing_structure_refinement 'SHELXL-2014/7 (Sheldrick, 2014)'
_computing_structure_solution 'SHELXS-97 (Sheldrick, 1990)'
_diffrn_ambient_temperature 100(2)
_diffrn_detector_area_resol_mean 5.1725
_diffrn_measured_fraction_theta_full 1.000
_diffrn_measured_fraction_theta_max 0.976
_diffrn_measurement_device_type 'SuperNova, Dual, Cu at zero, Atlas'
_diffrn_measurement_method '\w scans'
_diffrn_radiation_type CuK\a
_diffrn_radiation_wavelength 1.54184
_diffrn_reflns_av_R_equivalents 0.0682
_diffrn_reflns_av_unetI/netI 0.0528
_diffrn_reflns_Laue_measured_fraction_full 1.000
_diffrn_reflns_Laue_measured_fraction_max 0.976
_diffrn_reflns_limit_h_max 8
_diffrn_reflns_limit_h_min -12
_diffrn_reflns_limit_k_max 13
_diffrn_reflns_limit_k_min -13
_diffrn_reflns_limit_l_max 29
_diffrn_reflns_limit_l_min -29
_diffrn_reflns_number 38202
_diffrn_reflns_point_group_measured_fraction_full 1.000
_diffrn_reflns_point_group_measured_fraction_max 0.976
_diffrn_reflns_theta_full 67.684
_diffrn_reflns_theta_max 73.511
_diffrn_reflns_theta_min 3.766
_diffrn_source 'sealed X-ray tube'
_exptl_absorpt_coefficient_mu 4.861
_exptl_absorpt_correction_T_max 1.00000
_exptl_absorpt_correction_T_min 0.59334
_exptl_absorpt_correction_type multi-scan
_exptl_absorpt_process_details
;
CrysAlisPro, Agilent Technologies,
Version 1.171.37.33 (release 27-03-2014 CrysAlis171 .NET)
(compiled Mar 27 2014,17:12:48)
Empirical absorption correction using spherical harmonics,
 implemented in SCALE3 ABSPACK scaling algorithm.
;
_exptl_crystal_colour orange
_exptl_crystal_density_diffrn 1.341
_exptl_crystal_density_method 'not measured'
_exptl_crystal_description block
_exptl_crystal_F_000 1100
_exptl_crystal_recrystallization_method 'Re-crystallisation from solvent'
_exptl_crystal_size_max 0.2563
_exptl_crystal_size_mid 0.1763
_exptl_crystal_size_min 0.1115
_refine_diff_density_max 1.515
_refine_diff_density_min -0.722
_refine_diff_density_rms 0.126
_refine_ls_extinction_method none
_refine_ls_goodness_of_fit_ref 1.047
_refine_ls_hydrogen_treatment constr
_refine_ls_matrix_type full
_refine_ls_number_parameters 669
_refine_ls_number_reflns 10232
_refine_ls_number_restraints 0
_refine_ls_restrained_S_all 1.047
_refine_ls_R_factor_all 0.0944
_refine_ls_R_factor_gt 0.0748
_refine_ls_shift/su_max 0.001
_refine_ls_shift/su_mean 0.000
_refine_ls_structure_factor_coef Fsqd
_refine_ls_weighting_details 'w=1/[\s^2^(Fo^2^)+(0.1244P)^2^+2.2638P] where P=(Fo^2^+2Fc^2^)/3'
_refine_ls_weighting_scheme calc
_refine_ls_wR_factor_gt 0.2001
_refine_ls_wR_factor_ref 0.2190
_reflns_Friedel_coverage 0.000
_reflns_number_gt 7920
_reflns_number_total 10232
_reflns_threshold_expression 'I > 2\s(I)'
_cod_data_source_file c7cc03358c12.cif
_cod_data_source_block SOS283
_cod_database_code 7120228
_shelx_shelxl_version_number 2014/7
_shelx_space_group_comment
;
The symmetry employed for this shelxl refinement is uniquely defined
by the following loop, which should always be used as a source of
symmetry information in preference to the above space-group names.
They are only intended as comments.
;

loop_
_space_group_symop_operation_xyz
'x, y, z'
'-x, -y, -z'

loop_
_atom_site_label
_atom_site_type_symbol
_atom_site_fract_x
_atom_site_fract_y
_atom_site_fract_z
_atom_site_U_iso_or_equiv
_atom_site_adp_type
_atom_site_occupancy
_atom_site_site_symmetry_order
_atom_site_calc_flag
_atom_site_refinement_flags_posn
_atom_site_refinement_flags_adp
Fe1 Fe 0.55041(6) 0.00425(5) 0.18483(3) 0.03417(18) Uani 1 1 d . .
Fe2 Fe -0.04577(7) 0.04181(6) 0.68210(3) 0.0429(2) Uani 1 1 d . .
O1 O 0.0032(3) -0.1903(2) 0.07352(12) 0.0420(6) Uani 1 1 d . .
O2 O 0.4549(4) -0.1794(3) 0.57810(15) 0.0615(9) Uani 1 1 d . .
N1 N -0.0100(3) 0.3501(3) 0.05792(15) 0.0385(7) Uani 1 1 d . .
N2 N -0.3611(4) 0.2492(3) 0.04650(17) 0.0480(8) Uani 1 1 d . .
N3 N 0.6668(5) 0.2245(5) 0.5942(3) 0.0818(15) Uani 1 1 d . .
N4 N 0.7935(9) 0.4006(9) 0.4716(3) 0.157(4) Uani 1 1 d . .
C1 C 0.5755(4) 0.1883(3) 0.19086(18) 0.0392(8) Uani 1 1 d . .
H1 H 0.6001 0.2407 0.1606 0.047 Uiso 1 1 calc R U
C2 C 0.6655(4) 0.1363(4) 0.22864(18) 0.0425(9) Uani 1 1 d . .
H2 H 0.7610 0.1487 0.2282 0.051 Uiso 1 1 calc R U
C3 C 0.5893(4) 0.0624(4) 0.26737(17) 0.0434(9) Uani 1 1 d . .
H3 H 0.6248 0.0176 0.2972 0.052 Uiso 1 1 calc R U
C4 C 0.4505(4) 0.0676(4) 0.25329(18) 0.0436(9) Uani 1 1 d . .
H4 H 0.3770 0.0255 0.2716 0.052 Uiso 1 1 calc R U
C5 C 0.4410(4) 0.1478(3) 0.20640(18) 0.0386(8) Uani 1 1 d . .
C6 C 0.3218(4) 0.1788(3) 0.17894(18) 0.0401(9) Uani 1 1 d . .
C7 C 0.2210(4) 0.2056(3) 0.15481(18) 0.0393(9) Uani 1 1 d . .
C8 C 0.0969(4) 0.3248(3) 0.08796(18) 0.0387(8) Uani 1 1 d . .
H8 H 0.1775 0.3742 0.0830 0.046 Uiso 1 1 calc R U
C9 C 0.1004(4) 0.2313(3) 0.12632(18) 0.0374(8) Uani 1 1 d . .
C10 C -0.0202(4) 0.1613(3) 0.13372(19) 0.0418(9) Uani 1 1 d . .
H10 H -0.0243 0.0968 0.1595 0.050 Uiso 1 1 calc R U
C11 C -0.1322(4) 0.1868(3) 0.10337(18) 0.0401(9) Uani 1 1 d . .
H11 H -0.2148 0.1404 0.1084 0.048 Uiso 1 1 calc R U
C12 C -0.1248(4) 0.2806(3) 0.06517(17) 0.0364(8) Uani 1 1 d . .
C13 C -0.2441(4) 0.3064(3) 0.03098(18) 0.0391(8) Uani 1 1 d . .
C14 C -0.2355(5) 0.3842(4) -0.0146(2) 0.0468(10) Uani 1 1 d . .
H14 H -0.1519 0.4248 -0.0243 0.056 Uiso 1 1 calc R U
C15 C -0.3505(5) 0.4015(4) -0.0455(2) 0.0540(11) Uani 1 1 d . .
H15 H -0.3467 0.4528 -0.0773 0.065 Uiso 1 1 calc R U
C16 C -0.4709(5) 0.3435(4) -0.0296(2) 0.0566(12) Uani 1 1 d . .
H16 H -0.5518 0.3545 -0.0498 0.068 Uiso 1 1 calc R U
C17 C -0.4709(5) 0.2691(4) 0.0164(2) 0.0557(12) Uani 1 1 d . .
H17 H -0.5541 0.2295 0.0274 0.067 Uiso 1 1 calc R U
C18 C 0.5885(4) -0.0458(3) 0.10154(16) 0.0348(8) Uani 1 1 d . .
H18 H 0.6124 0.0062 0.0711 0.042 Uiso 1 1 calc R U
C19 C 0.6785(4) -0.0966(4) 0.13986(18) 0.0412(9) Uani 1 1 d . .
H19 H 0.7739 -0.0838 0.1393 0.049 Uiso 1 1 calc R U
C20 C 0.6037(4) -0.1693(3) 0.17907(18) 0.0426(9) Uani 1 1 d . .
H20 H 0.6400 -0.2136 0.2089 0.051 Uiso 1 1 calc R U
C21 C 0.4647(4) -0.1643(3) 0.16576(18) 0.0397(9) Uani 1 1 d . .
H21 H 0.3917 -0.2042 0.1854 0.048 Uiso 1 1 calc R U
C22 C 0.4537(4) -0.0884(3) 0.11758(17) 0.0354(8) Uani 1 1 d . .
C23 C 0.3338(4) -0.0623(3) 0.08911(17) 0.0362(8) Uani 1 1 d . .
C24 C 0.2319(4) -0.0430(3) 0.06422(16) 0.0348(8) Uani 1 1 d . .
C25 C 0.1150(4) 0.0769(3) -0.00390(16) 0.0350(8) Uani 1 1 d . .
H25 H 0.1938 0.1298 -0.0061 0.042 Uiso 1 1 calc R U
C26 C 0.1146(4) -0.0216(3) 0.03200(16) 0.0339(8) Uani 1 1 d . .
C27 C -0.0033(4) -0.0990(3) 0.03619(16) 0.0336(8) Uani 1 1 d . .
C28 C -0.1065(4) -0.2809(3) 0.07515(17) 0.0374(8) Uani 1 1 d . .
H28A H -0.1057 -0.3334 0.0407 0.045 Uiso 1 1 calc R U
H28B H -0.1938 -0.2434 0.0767 0.045 Uiso 1 1 calc R U
C29 C -0.0872(5) -0.3525(3) 0.12782(19) 0.0447(10) Uani 1 1 d . .
H29A H -0.0748 -0.2974 0.1612 0.054 Uiso 1 1 calc R U
H29B H -0.0047 -0.3968 0.1237 0.054 Uiso 1 1 calc R U
C30 C -0.2085(5) -0.4418(4) 0.13794(19) 0.0477(10) Uani 1 1 d . .
H30A H -0.2909 -0.3971 0.1409 0.057 Uiso 1 1 calc R U
H30B H -0.2196 -0.4971 0.1046 0.057 Uiso 1 1 calc R U
C31 C -0.1958(10) -0.5142(8) 0.1906(4) 0.146(5) Uani 1 1 d . .
H31A H -0.2899 -0.5415 0.2000 0.176 Uiso 1 1 calc R U
H31B H -0.1530 -0.5869 0.1771 0.176 Uiso 1 1 calc R U
C32 C -0.1452(16) -0.4917(12) 0.2352(4) 0.245(10) Uani 1 1 d . .
H32A H -0.1871 -0.4184 0.2485 0.294 Uiso 1 1 calc R U
H32B H -0.0508 -0.4655 0.2259 0.294 Uiso 1 1 calc R U
C33 C -0.1341(11) -0.5638(6) 0.2877(3) 0.124(4) Uani 1 1 d . .
H33A H -0.2130 -0.6208 0.2905 0.186 Uiso 1 1 calc R U
H33B H -0.1297 -0.5101 0.3212 0.186 Uiso 1 1 calc R U
H33C H -0.0522 -0.6077 0.2857 0.186 Uiso 1 1 calc R U
C34 C 0.0716(5) 0.1120(4) 0.7478(2) 0.0551(12) Uani 1 1 d . .
H34 H 0.1406 0.0723 0.7662 0.066 Uiso 1 1 calc R U
C35 C -0.0674(5) 0.1079(4) 0.7642(2) 0.0530(11) Uani 1 1 d . .
H35 H -0.1068 0.0666 0.7957 0.064 Uiso 1 1 calc R U
C36 C -0.1353(5) 0.1777(4) 0.7245(2) 0.0525(11) Uani 1 1 d . .
H36 H -0.2289 0.1900 0.7249 0.063 Uiso 1 1 calc R U
C37 C -0.0415(5) 0.2259(4) 0.6841(2) 0.0534(11) Uani 1 1 d . .
H37 H -0.0610 0.2754 0.6531 0.064 Uiso 1 1 calc R U
C38 C 0.0891(5) 0.1863(4) 0.6986(2) 0.0560(12) Uani 1 1 d . .
C39 C 0.2113(5) 0.2152(4) 0.6690(2) 0.0567(12) Uani 1 1 d . .
C40 C 0.3136(5) 0.2407(4) 0.6439(2) 0.0560(12) Uani 1 1 d . .
C41 C 0.5497(5) 0.2034(5) 0.6248(3) 0.0617(13) Uani 1 1 d . .
H41 H 0.5459 0.1450 0.6537 0.074 Uiso 1 1 calc R U
C42 C 0.4374(5) 0.2662(4) 0.6139(2) 0.0517(11) Uani 1 1 d . .
C43 C 0.4519(6) 0.3507(4) 0.5714(2) 0.0644(14) Uani 1 1 d . .
H43 H 0.3777 0.3965 0.5630 0.077 Uiso 1 1 calc R U
C44 C 0.5666(5) 0.3707(4) 0.5417(2) 0.0540(12) Uani 1 1 d . .
H44 H 0.5718 0.4291 0.5128 0.065 Uiso 1 1 calc R U
C45 C 0.6714(6) 0.3093(5) 0.5528(2) 0.0619(13) Uani 1 1 d . .
C46 C 0.7989(7) 0.3248(6) 0.5191(2) 0.0774(18) Uani 1 1 d . .
C47 C 0.9082(6) 0.2711(6) 0.5375(3) 0.0773(17) Uani 1 1 d . .
H47 H 0.9012 0.2260 0.5714 0.093 Uiso 1 1 calc R U
C48 C 1.0229(10) 0.2789(8) 0.5106(4) 0.118(3) Uani 1 1 d . .
H48 H 1.0982 0.2419 0.5255 0.142 Uiso 1 1 calc R U
C49 C 1.0337(10) 0.3361(7) 0.4644(4) 0.102(2) Uani 1 1 d . .
H49 H 1.1177 0.3354 0.4452 0.123 Uiso 1 1 calc R U
C50 C 0.9408(11) 0.3958(7) 0.4407(3) 0.110(3) Uani 1 1 d . .
H50 H 0.9583 0.4358 0.4059 0.132 Uiso 1 1 calc R U
C51 C 0.0058(5) -0.1301(4) 0.6671(2) 0.0493(10) Uani 1 1 d . .
H51 H 0.0723 -0.1688 0.6876 0.059 Uiso 1 1 calc R U
C52 C -0.1323(5) -0.1307(4) 0.6812(2) 0.0492(10) Uani 1 1 d . .
H52 H -0.1755 -0.1708 0.7122 0.059 Uiso 1 1 calc R U
C53 C -0.1950(5) -0.0594(4) 0.63988(19) 0.0508(11) Uani 1 1 d . .
H53 H -0.2876 -0.0433 0.6391 0.061 Uiso 1 1 calc R U
C54 C -0.0956(5) -0.0168(4) 0.60027(18) 0.0472(10) Uani 1 1 d . .
H54 H -0.1102 0.0324 0.5686 0.057 Uiso 1 1 calc R U
C55 C 0.0291(4) -0.0609(4) 0.61635(19) 0.0461(10) Uani 1 1 d . .
C56 C 0.1541(5) -0.0417(4) 0.5881(2) 0.0511(11) Uani 1 1 d . .
C57 C 0.2575(5) -0.0277(4) 0.5623(2) 0.0526(11) Uani 1 1 d . .
C58 C 0.4002(5) 0.0789(4) 0.4920(2) 0.0494(10) Uani 1 1 d . .
H58 H 0.3316 0.1329 0.4869 0.059 Uiso 1 1 calc R U
C59 C 0.3808(5) -0.0126(4) 0.5302(2) 0.0498(10) Uani 1 1 d . .
C60 C 0.4823(5) -0.0933(4) 0.53895(19) 0.0492(10) Uani 1 1 d . .
C61 C 0.5532(6) -0.2656(4) 0.5883(2) 0.0608(13) Uani 1 1 d . .
H61A H 0.6433 -0.2242 0.5946 0.073 Uiso 1 1 calc R U
H61B H 0.5583 -0.3210 0.5550 0.073 Uiso 1 1 calc R U
C62 C 0.5089(7) -0.3337(5) 0.6401(2) 0.0726(16) Uani 1 1 d . .
H62A H 0.4273 -0.3861 0.6308 0.087 Uiso 1 1 calc R U
H62B H 0.4849 -0.2763 0.6705 0.087 Uiso 1 1 calc R U
C63 C 0.6171(8) -0.4094(5) 0.6621(3) 0.089(2) Uani 1 1 d . .
H63A H 0.6325 -0.4740 0.6339 0.107 Uiso 1 1 calc R U
H63B H 0.7025 -0.3591 0.6667 0.107 Uiso 1 1 calc R U
C64 C 0.5781(14) -0.4640(8) 0.7184(3) 0.149(5) Uani 1 1 d . .
H64A H 0.5605 -0.3990 0.7460 0.179 Uiso 1 1 calc R U
H64B H 0.4934 -0.5150 0.7134 0.179 Uiso 1 1 calc R U
C65 C 0.683(2) -0.5375(15) 0.7423(5) 0.276(13) Uani 1 1 d . .
H65A H 0.6524 -0.6225 0.7345 0.331 Uiso 1 1 calc R U
H65B H 0.7654 -0.5207 0.7196 0.331 Uiso 1 1 calc R U
C66 C 0.715(2) -0.5301(11) 0.7904(7) 0.258(11) Uani 1 1 d . .
H66A H 0.7967 -0.4767 0.7944 0.387 Uiso 1 1 calc R U
H66B H 0.7324 -0.6098 0.8041 0.387 Uiso 1 1 calc R U
H66C H 0.6422 -0.4977 0.8129 0.387 Uiso 1 1 calc R U

loop_
_atom_site_aniso_label
_atom_site_aniso_U_11
_atom_site_aniso_U_22
_atom_site_aniso_U_33
_atom_site_aniso_U_23
_atom_site_aniso_U_13
_atom_site_aniso_U_12
Fe1 0.0238(3) 0.0332(3) 0.0455(3) -0.0039(2) -0.0061(2) 0.0035(2)
Fe2 0.0354(4) 0.0455(4) 0.0477(4) -0.0097(3) -0.0077(3) 0.0057(3)
O1 0.0305(15) 0.0367(13) 0.0580(17) 0.0106(12) -0.0109(12) -0.0062(11)
O2 0.057(2) 0.0598(19) 0.068(2) 0.0002(16) 0.0052(17) 0.0074(16)
N1 0.0288(17) 0.0322(15) 0.0542(19) -0.0014(13) -0.0010(14) 0.0007(12)
N2 0.0282(19) 0.053(2) 0.062(2) 0.0031(16) -0.0045(16) -0.0014(15)
N3 0.057(3) 0.083(3) 0.105(4) -0.019(3) -0.008(3) 0.002(3)
N4 0.152(7) 0.231(10) 0.073(4) 0.013(5) -0.031(4) -0.096(7)
C1 0.034(2) 0.0301(17) 0.053(2) -0.0061(15) -0.0023(17) 0.0004(15)
C2 0.027(2) 0.043(2) 0.057(2) -0.0113(17) -0.0074(18) 0.0029(16)
C3 0.040(2) 0.048(2) 0.042(2) -0.0068(16) -0.0117(18) 0.0078(18)
C4 0.036(2) 0.044(2) 0.051(2) -0.0038(17) 0.0019(18) 0.0054(17)
C5 0.030(2) 0.0336(17) 0.053(2) -0.0050(15) -0.0020(17) 0.0054(15)
C6 0.031(2) 0.0315(17) 0.058(2) -0.0019(16) 0.0001(18) 0.0035(15)
C7 0.030(2) 0.0333(17) 0.055(2) 0.0020(15) 0.0015(17) 0.0030(15)
C8 0.026(2) 0.0352(18) 0.054(2) 0.0009(16) -0.0017(17) -0.0008(15)
C9 0.027(2) 0.0329(17) 0.052(2) -0.0031(15) -0.0018(16) 0.0035(14)
C10 0.028(2) 0.0376(19) 0.060(2) 0.0059(17) 0.0016(18) 0.0037(15)
C11 0.025(2) 0.0355(18) 0.059(2) 0.0002(16) 0.0018(17) -0.0009(15)
C12 0.026(2) 0.0338(17) 0.049(2) -0.0043(15) 0.0017(16) 0.0017(14)
C13 0.031(2) 0.0325(17) 0.054(2) -0.0059(15) -0.0034(17) 0.0050(15)
C14 0.040(2) 0.0379(19) 0.062(3) 0.0024(17) -0.008(2) 0.0001(17)
C15 0.046(3) 0.045(2) 0.071(3) 0.006(2) -0.019(2) 0.0014(19)
C16 0.041(3) 0.051(2) 0.077(3) -0.003(2) -0.024(2) 0.002(2)
C17 0.032(2) 0.060(3) 0.074(3) 0.001(2) -0.011(2) 0.000(2)
C18 0.0240(19) 0.0371(18) 0.0434(19) -0.0073(14) -0.0008(15) 0.0046(14)
C19 0.025(2) 0.043(2) 0.056(2) -0.0103(17) -0.0061(17) 0.0087(16)
C20 0.042(2) 0.0324(18) 0.055(2) -0.0054(16) -0.0146(19) 0.0130(16)
C21 0.036(2) 0.0291(17) 0.054(2) -0.0019(15) -0.0084(17) 0.0003(15)
C22 0.026(2) 0.0329(17) 0.047(2) -0.0048(14) -0.0110(16) 0.0010(14)
C23 0.029(2) 0.0286(16) 0.051(2) -0.0014(14) -0.0040(17) -0.0005(14)
C24 0.027(2) 0.0308(16) 0.046(2) 0.0014(14) -0.0029(16) -0.0013(14)
C25 0.0241(19) 0.0344(17) 0.046(2) 0.0006(14) -0.0039(15) -0.0049(14)
C26 0.0255(19) 0.0300(16) 0.046(2) -0.0011(14) -0.0059(15) -0.0003(14)
C27 0.028(2) 0.0278(15) 0.0444(19) -0.0001(13) -0.0050(15) 0.0008(14)
C28 0.032(2) 0.0319(17) 0.048(2) 0.0002(15) -0.0043(16) -0.0044(15)
C29 0.045(3) 0.0343(18) 0.054(2) 0.0029(16) -0.0077(19) -0.0040(17)
C30 0.052(3) 0.0362(19) 0.054(2) 0.0018(17) -0.005(2) -0.0066(18)
C31 0.143(8) 0.159(8) 0.124(6) 0.099(6) -0.080(6) -0.109(7)
C32 0.330(18) 0.266(15) 0.111(7) 0.127(9) -0.113(10) -0.213(15)
C33 0.229(11) 0.079(4) 0.057(4) 0.023(3) -0.024(5) -0.046(5)
C34 0.049(3) 0.061(3) 0.055(3) -0.017(2) -0.020(2) 0.004(2)
C35 0.054(3) 0.059(3) 0.046(2) -0.0179(19) -0.008(2) 0.010(2)
C36 0.043(3) 0.050(2) 0.065(3) -0.015(2) 0.001(2) 0.009(2)
C37 0.049(3) 0.046(2) 0.065(3) -0.010(2) -0.009(2) 0.008(2)
C38 0.039(3) 0.052(2) 0.076(3) -0.023(2) -0.010(2) 0.000(2)
C39 0.044(3) 0.050(2) 0.075(3) -0.018(2) -0.012(2) 0.003(2)
C40 0.040(3) 0.052(2) 0.074(3) -0.015(2) -0.010(2) 0.002(2)
C41 0.037(3) 0.064(3) 0.084(4) -0.004(3) -0.012(2) 0.004(2)
C42 0.040(3) 0.046(2) 0.068(3) -0.011(2) -0.012(2) 0.0011(18)
C43 0.067(4) 0.048(2) 0.077(3) -0.012(2) -0.033(3) -0.001(2)
C44 0.061(3) 0.048(2) 0.050(2) -0.0004(18) -0.018(2) -0.015(2)
C45 0.053(3) 0.070(3) 0.060(3) -0.012(2) -0.010(2) -0.015(3)
C46 0.085(5) 0.084(4) 0.057(3) -0.015(3) -0.005(3) -0.035(3)
C47 0.038(3) 0.087(4) 0.107(5) 0.006(3) 0.019(3) 0.004(3)
C48 0.107(7) 0.112(6) 0.135(8) 0.015(6) 0.022(6) 0.003(5)
C49 0.124(7) 0.096(5) 0.087(5) -0.014(4) -0.014(5) 0.014(5)
C50 0.178(9) 0.107(6) 0.042(3) 0.008(3) 0.005(4) -0.009(6)
C51 0.046(3) 0.042(2) 0.059(3) -0.0124(18) -0.011(2) 0.0085(19)
C52 0.045(3) 0.044(2) 0.058(3) -0.0063(18) -0.005(2) -0.0045(18)
C53 0.039(2) 0.059(3) 0.053(2) -0.016(2) -0.0056(19) 0.002(2)
C54 0.044(3) 0.059(2) 0.038(2) -0.0105(17) -0.0088(18) 0.003(2)
C55 0.036(2) 0.048(2) 0.053(2) -0.0165(18) 0.0010(19) 0.0030(18)
C56 0.047(3) 0.048(2) 0.058(3) -0.0110(19) -0.001(2) 0.0055(19)
C57 0.045(3) 0.056(3) 0.057(3) -0.015(2) -0.001(2) 0.004(2)
C58 0.034(2) 0.053(2) 0.061(3) -0.015(2) -0.007(2) 0.0066(18)
C59 0.036(2) 0.056(2) 0.056(3) -0.015(2) -0.0015(19) 0.0012(19)
C60 0.045(3) 0.052(2) 0.049(2) -0.0096(18) -0.004(2) 0.001(2)
C61 0.060(3) 0.052(3) 0.070(3) -0.010(2) -0.019(3) 0.004(2)
C62 0.105(5) 0.054(3) 0.058(3) -0.012(2) -0.011(3) 0.010(3)
C63 0.126(6) 0.060(3) 0.081(4) -0.010(3) -0.046(4) 0.005(3)
C64 0.278(14) 0.097(6) 0.083(5) -0.007(4) -0.028(7) 0.096(8)
C65 0.52(3) 0.234(16) 0.108(8) -0.004(9) -0.041(14) 0.27(2)
C66 0.39(3) 0.110(8) 0.276(19) -0.074(11) -0.22(2) 0.045(12)

loop_
_atom_type_symbol
_atom_type_description
_atom_type_scat_dispersion_real
_atom_type_scat_dispersion_imag
_atom_type_scat_source
C C 0.0181 0.0091 'International Tables Vol C Tables 4.2.6.8 and 6.1.1.4'
H H 0.0000 0.0000 'International Tables Vol C Tables 4.2.6.8 and 6.1.1.4'
N N 0.0311 0.0180 'International Tables Vol C Tables 4.2.6.8 and 6.1.1.4'
O O 0.0492 0.0322 'International Tables Vol C Tables 4.2.6.8 and 6.1.1.4'
Fe Fe -1.1336 3.1974 'International Tables Vol C Tables 4.2.6.8 and 6.1.1.4'

loop_
_geom_angle_atom_site_label_1
_geom_angle_atom_site_label_2
_geom_angle_atom_site_label_3
_geom_angle
_geom_angle_site_symmetry_1
_geom_angle_site_symmetry_3
C4 Fe1 C19 158.39(17) . .
C4 Fe1 C20 122.17(18) . .
C19 Fe1 C20 40.57(17) . .
C4 Fe1 C21 107.09(17) . .
C19 Fe1 C21 68.15(17) . .
C20 Fe1 C21 40.56(16) . .
C4 Fe1 C5 41.25(17) . .
C19 Fe1 C5 158.90(17) . .
C20 Fe1 C5 159.35(18) . .
C21 Fe1 C5 123.60(16) . .
C4 Fe1 C1 69.00(17) . .
C19 Fe1 C1 122.67(17) . .
C20 Fe1 C1 158.08(17) . .
C21 Fe1 C1 160.14(17) . .
C5 Fe1 C1 40.76(16) . .
C4 Fe1 C3 40.74(17) . .
C19 Fe1 C3 122.54(17) . .
C20 Fe1 C3 106.78(17) . .
C21 Fe1 C3 122.20(17) . .
C5 Fe1 C3 68.58(16) . .
C1 Fe1 C3 68.35(17) . .
C4 Fe1 C2 68.38(17) . .
C19 Fe1 C2 107.70(16) . .
C20 Fe1 C2 122.28(16) . .
C21 Fe1 C2 158.05(17) . .
C5 Fe1 C2 68.07(16) . .
C1 Fe1 C2 40.31(16) . .
C3 Fe1 C2 40.43(17) . .
C4 Fe1 C18 159.46(17) . .
C19 Fe1 C18 40.48(15) . .
C20 Fe1 C18 68.52(16) . .
C21 Fe1 C18 68.66(16) . .
C5 Fe1 C18 123.15(16) . .
C1 Fe1 C18 107.79(16) . .
C3 Fe1 C18 158.62(17) . .
C2 Fe1 C18 123.13(16) . .
C4 Fe1 C22 122.89(17) . .
C19 Fe1 C22 68.17(15) . .
C20 Fe1 C22 68.37(15) . .
C21 Fe1 C22 40.71(15) . .
C5 Fe1 C22 108.21(15) . .
C1 Fe1 C22 123.89(16) . .
C3 Fe1 C22 158.67(17) . .
C2 Fe1 C22 159.74(17) . .
C18 Fe1 C22 40.89(15) . .
C34 Fe2 C53 159.7(2) . .
C34 Fe2 C51 107.60(19) . .
C53 Fe2 C51 68.08(19) . .
C34 Fe2 C36 68.3(2) . .
C53 Fe2 C36 107.23(19) . .
C51 Fe2 C36 156.4(2) . .
C34 Fe2 C37 69.0(2) . .
C53 Fe2 C37 121.3(2) . .
C51 Fe2 C37 162.0(2) . .
C36 Fe2 C37 40.4(2) . .
C34 Fe2 C52 123.0(2) . .
C53 Fe2 C52 40.97(19) . .
C51 Fe2 C52 40.26(19) . .
C36 Fe2 C52 121.0(2) . .
C37 Fe2 C52 156.5(2) . .
C34 Fe2 C38 41.1(2) . .
C53 Fe2 C38 157.5(2) . .
C51 Fe2 C38 124.88(19) . .
C36 Fe2 C38 68.33(19) . .
C37 Fe2 C38 41.05(19) . .
C52 Fe2 C38 160.4(2) . .
C34 Fe2 C54 158.2(2) . .
C53 Fe2 C54 40.48(18) . .
C51 Fe2 C54 68.25(18) . .
C36 Fe2 C54 124.20(19) . .
C37 Fe2 C54 107.98(19) . .
C52 Fe2 C54 68.58(19) . .
C38 Fe2 C54 122.5(2) . .
C34 Fe2 C35 40.8(2) . .
C53 Fe2 C35 123.1(2) . .
C51 Fe2 C35 121.2(2) . .
C36 Fe2 C35 40.48(19) . .
C37 Fe2 C35 68.6(2) . .
C52 Fe2 C35 106.3(2) . .
C38 Fe2 C35 68.8(2) . .
C54 Fe2 C35 159.90(19) . .
C34 Fe2 C55 122.84(19) . .
C53 Fe2 C55 67.78(18) . .
C51 Fe2 C55 40.97(19) . .
C36 Fe2 C55 160.8(2) . .
C37 Fe2 C55 124.9(2) . .
C52 Fe2 C55 68.33(18) . .
C38 Fe2 C55 108.74(19) . .
C54 Fe2 C55 40.06(18) . .
C35 Fe2 C55 157.91(19) . .
C27 O1 C28 118.8(3) . .
C60 O2 C61 118.9(4) . .
C8 N1 C12 117.6(3) . .
C17 N2 C13 117.6(4) . .
C45 N3 C41 119.1(5) . .
C46 N4 C50 105.3(8) . .
C2 C1 C5 107.8(4) . .
C2 C1 Fe1 70.0(2) . .
C5 C1 Fe1 69.5(2) . .
C1 C2 C3 108.8(4) . .
C1 C2 Fe1 69.7(2) . .
C3 C2 Fe1 69.7(2) . .
C2 C3 C4 107.7(4) . .
C2 C3 Fe1 69.9(2) . .
C4 C3 Fe1 68.6(2) . .
C3 C4 C5 108.0(4) . .
C3 C4 Fe1 70.6(2) . .
C5 C4 Fe1 70.2(2) . .
C6 C5 C1 125.6(4) . .
C6 C5 C4 126.9(4) . .
C1 C5 C4 107.5(4) . .
C6 C5 Fe1 125.6(3) . .
C1 C5 Fe1 69.7(2) . .
C4 C5 Fe1 68.5(2) . .
C7 C6 C5 179.1(5) . .
C6 C7 C9 177.3(4) . .
N1 C8 C9 125.1(4) . .
C8 C9 C10 116.4(4) . .
C8 C9 C7 121.9(4) . .
C10 C9 C7 121.6(4) . .
C11 C10 C9 119.3(4) . .
C10 C11 C12 119.9(4) . .
N1 C12 C11 121.6(4) . .
N1 C12 C13 118.1(3) . .
C11 C12 C13 120.3(3) . .
N2 C13 C14 122.2(4) . .
N2 C13 C12 115.7(4) . .
C14 C13 C12 122.1(4) . .
C15 C14 C13 118.9(4) . .
C16 C15 C14 119.2(4) . .
C17 C16 C15 118.2(4) . .
N2 C17 C16 124.0(5) . .
C19 C18 C22 107.0(3) . .
C19 C18 Fe1 68.8(2) . .
C22 C18 Fe1 69.7(2) . .
C20 C19 C18 109.4(3) . .
C20 C19 Fe1 70.0(2) . .
C18 C19 Fe1 70.7(2) . .
C19 C20 C21 107.8(4) . .
C19 C20 Fe1 69.4(2) . .
C21 C20 Fe1 70.0(2) . .
C20 C21 C22 108.2(4) . .
C20 C21 Fe1 69.5(2) . .
C22 C21 Fe1 70.2(2) . .
C23 C22 C21 126.9(4) . .
C23 C22 C18 125.4(4) . .
C21 C22 C18 107.6(3) . .
C23 C22 Fe1 128.5(3) . .
C21 C22 Fe1 69.1(2) . .
C18 C22 Fe1 69.4(2) . .
C24 C23 C22 178.3(4) . .
C23 C24 C26 177.0(4) . .
C27 C25 C26 121.4(3) 2 .
C25 C26 C27 119.4(3) . .
C25 C26 C24 120.2(3) . .
C27 C26 C24 120.5(3) . .
O1 C27 C25 125.2(3) . 2
O1 C27 C26 115.6(3) . .
C25 C27 C26 119.2(3) 2 .
O1 C28 C29 106.9(3) . .
C28 C29 C30 111.3(3) . .
C31 C30 C29 113.6(4) . .
C32 C31 C30 132.3(8) . .
C31 C32 C33 132.1(9) . .
C35 C34 C38 108.4(4) . .
C35 C34 Fe2 70.5(2) . .
C38 C34 Fe2 70.0(3) . .
C36 C35 C34 107.1(5) . .
C36 C35 Fe2 69.3(2) . .
C34 C35 Fe2 68.7(3) . .
C37 C36 C35 109.4(4) . .
C37 C36 Fe2 69.8(3) . .
C35 C36 Fe2 70.3(2) . .
C36 C37 C38 107.6(4) . .
C36 C37 Fe2 69.8(3) . .
C38 C37 Fe2 69.6(3) . .
C39 C38 C34 126.9(5) . .
C39 C38 C37 125.8(5) . .
C34 C38 C37 107.3(5) . .
C39 C38 Fe2 126.4(3) . .
C34 C38 Fe2 68.9(3) . .
C37 C38 Fe2 69.4(3) . .
C40 C39 C38 179.2(6) . .
C39 C40 C42 177.6(5) . .
N3 C41 C42 120.9(5) . .
C41 C42 C43 115.8(5) . .
C41 C42 C40 121.0(5) . .
C43 C42 C40 123.1(5) . .
C44 C43 C42 123.0(5) . .
C45 C44 C43 119.9(5) . .
C44 C45 N3 121.4(5) . .
C44 C45 C46 121.6(6) . .
N3 C45 C46 116.9(6) . .
C47 C46 N4 126.3(7) . .
C47 C46 C45 118.3(6) . .
N4 C46 C45 115.3(7) . .
C48 C47 C46 122.4(8) . .
C49 C48 C47 119.9(10) . .
C48 C49 C50 126.5(10) . .
C49 C50 N4 119.2(7) . .
C52 C51 C55 108.7(4) . .
C52 C51 Fe2 70.3(2) . .
C55 C51 Fe2 70.6(2) . .
C51 C52 C53 107.1(4) . .
C51 C52 Fe2 69.5(2) . .
C53 C52 Fe2 69.1(3) . .
C54 C53 C52 108.7(4) . .
C54 C53 Fe2 70.5(2) . .
C52 C53 Fe2 69.9(2) . .
C55 C54 C53 108.0(4) . .
C55 C54 Fe2 70.3(2) . .
C53 C54 Fe2 69.0(2) . .
C56 C55 C54 126.8(4) . .
C56 C55 C51 125.7(4) . .
C54 C55 C51 107.5(4) . .
C56 C55 Fe2 127.5(3) . .
C54 C55 Fe2 69.6(2) . .
C51 C55 Fe2 68.5(2) . .
C57 C56 C55 177.4(5) . .
C56 C57 C59 178.7(5) . .
C59 C58 C60 120.9(4) . 2_656
C58 C59 C60 120.5(4) . .
C58 C59 C57 120.8(4) . .
C60 C59 C57 118.6(4) . .
O2 C60 C58 125.2(4) . 2_656
O2 C60 C59 116.3(4) . .
C58 C60 C59 118.5(4) 2_656 .
O2 C61 C62 107.2(5) . .
C61 C62 C63 112.2(6) . .
C64 C63 C62 111.3(7) . .
C65 C64 C63 113.4(11) . .
C66 C65 C64 122.1(14) . .

loop_
_geom_bond_atom_site_label_1
_geom_bond_atom_site_label_2
_geom_bond_distance
_geom_bond_site_symmetry_2
Fe1 C4 2.032(4) .
Fe1 C19 2.041(4) .
Fe1 C20 2.049(4) .
Fe1 C21 2.055(4) .
Fe1 C5 2.056(4) .
Fe1 C1 2.058(4) .
Fe1 C3 2.059(4) .
Fe1 C2 2.062(4) .
Fe1 C18 2.066(4) .
Fe1 C22 2.070(4) .
Fe2 C34 2.044(4) .
Fe2 C53 2.046(4) .
Fe2 C51 2.047(4) .
Fe2 C36 2.055(4) .
Fe2 C37 2.056(5) .
Fe2 C52 2.057(4) .
Fe2 C38 2.058(5) .
Fe2 C54 2.066(4) .
Fe2 C35 2.068(4) .
Fe2 C55 2.075(4) .
O1 C27 1.363(4) .
O1 C28 1.438(4) .
O2 C60 1.358(6) .
O2 C61 1.441(6) .
N1 C8 1.325(5) .
N1 C12 1.349(5) .
N2 C17 1.333(6) .
N2 C13 1.343(5) .
N3 C45 1.370(8) .
N3 C41 1.378(8) .
N4 C46 1.416(10) .
N4 C50 1.640(13) .
C1 C2 1.420(6) .
C1 C5 1.433(6) .
C2 C3 1.424(6) .
C3 C4 1.425(6) .
C4 C5 1.440(6) .
C5 C6 1.415(6) .
C6 C7 1.209(6) .
C7 C9 1.421(6) .
C8 C9 1.395(5) .
C9 C10 1.399(5) .
C10 C11 1.370(6) .
C11 C12 1.392(5) .
C12 C13 1.479(6) .
C13 C14 1.391(6) .
C14 C15 1.379(6) .
C15 C16 1.378(7) .
C16 C17 1.375(7) .
C18 C19 1.421(5) .
C18 C22 1.445(5) .
C19 C20 1.418(6) .
C20 C21 1.422(6) .
C21 C22 1.435(6) .
C22 C23 1.416(5) .
C23 C24 1.204(5) .
C24 C26 1.425(5) .
C25 C27 1.382(5) 2
C25 C26 1.399(5) .
C26 C27 1.414(5) .
C27 C25 1.382(5) 2
C28 C29 1.505(5) .
C29 C30 1.534(6) .
C30 C31 1.501(7) .
C31 C32 1.176(11) .
C32 C33 1.493(9) .
C34 C35 1.434(7) .
C34 C38 1.439(8) .
C35 C36 1.426(7) .
C36 C37 1.419(7) .
C37 C38 1.442(7) .
C38 C39 1.422(7) .
C39 C40 1.197(7) .
C40 C42 1.434(7) .
C41 C42 1.386(7) .
C42 C43 1.387(7) .
C43 C44 1.346(8) .
C44 C45 1.315(8) .
C45 C46 1.497(8) .
C46 C47 1.353(9) .
C47 C48 1.303(10) .
C48 C49 1.270(11) .
C49 C50 1.306(12) .
C51 C52 1.412(7) .
C51 C55 1.443(7) .
C52 C53 1.436(7) .
C53 C54 1.423(7) .
C54 C55 1.419(6) .
C55 C56 1.416(7) .
C56 C57 1.197(7) .
C57 C59 1.442(7) .
C58 C59 1.376(7) .
C58 C60 1.379(7) 2_656
C59 C60 1.417(7) .
C60 C58 1.379(7) 2_656
C61 C62 1.499(8) .
C62 C63 1.510(9) .
C63 C64 1.507(11) .
C64 C65 1.484(15) .
C65 C66 1.174(16) .
